data_2224029
loop_
_publ_author_name
'Ueda, Kazumasa'
'Yoza, Kenji'

_publ_section_title 5-(4,5-Diiodo-1,3-dithiol-2-ylidene)-4',5'-bis(methylsulfanyl)-2,2'-bi-1,3-dithiol-4(5<i>H</i>)-one
_journal_coeditor_code TK2544
_journal_issue 11
_journal_name_full 'Acta Crystallographica Section E'
_journal_page_first o2716
_journal_paper_doi 10.1107/S160053680904032X
_journal_volume 65
_journal_year 2009
_chemical_formula_iupac 'C11 H6 I2 O S8'
_chemical_formula_moiety 'C11 H6 I2 O S8'
_chemical_formula_sum 'C11 H6 I2 O S8'
_chemical_formula_weight 664.44
_chemical_name_systematic
;
5-(4,5-Diiodo-1,3-dithiol-2-ylidene)-4',5'-bis(methylsulfanyl)-
2,2'-bi-1,3-dithiol-4(5<i>H</i>)-one
;
_space_group_IT_number 14
_space_group_name_Hall '-P 2yn'
_symmetry_cell_setting monoclinic
_symmetry_space_group_name_Hall '-P 2yn'
_symmetry_space_group_name_H-M 'P 1 21/n 1'
_atom_sites_solution_hydrogens geom
_atom_sites_solution_primary direct
_atom_sites_solution_secondary difmap
_audit_creation_method SHELXL-97
_cell_angle_alpha 90
_cell_angle_beta 98.188(2)
_cell_angle_gamma 90
_cell_formula_units_Z 4
_cell_length_a 7.7642(14)
_cell_length_b 17.652(3)
_cell_length_c 14.124(3)
_cell_measurement_reflns_used 3988
_cell_measurement_temperature 93
_cell_measurement_theta_max 27.5
_cell_measurement_theta_min 2.3
_cell_volume 1916.0(6)
_computing_cell_refinement 'SAINT (Bruker, 2006)'
_computing_data_collection 'APEX2 (Bruker, 2006)'
_computing_data_reduction 'SAINT (Bruker, 2004)'
_computing_molecular_graphics 'XSHEL (Bruker, 2002)'
_computing_publication_material 'XCIF (Bruker, 2001)'
_computing_structure_refinement 'SHELXL97 (Sheldrick, 2008)'
_computing_structure_solution 'SHELXS97 (Sheldrick, 2008)'
_diffrn_ambient_temperature 93
_diffrn_detector_area_resol_mean 8.333
_diffrn_measured_fraction_theta_full 0.992
_diffrn_measured_fraction_theta_max 0.992
_diffrn_measurement_device_type 'Bruker APEXII CCD area-detector'
_diffrn_measurement_method '\f and \w'
_diffrn_radiation_monochromator 'Bruker Helios multilayer confocal mirror'
_diffrn_radiation_source 'Bruker TXS fine-focus rotating anode'
_diffrn_radiation_type MoK\a
_diffrn_radiation_wavelength 0.71073
_diffrn_reflns_av_R_equivalents 0.030
_diffrn_reflns_av_sigmaI/netI 0.040
_diffrn_reflns_limit_h_max 10
_diffrn_reflns_limit_h_min -6
_diffrn_reflns_limit_k_max 22
_diffrn_reflns_limit_k_min -22
_diffrn_reflns_limit_l_max 15
_diffrn_reflns_limit_l_min -18
_diffrn_reflns_number 11092
_diffrn_reflns_theta_full 27.59
_diffrn_reflns_theta_max 27.6
_diffrn_reflns_theta_min 1.9
_exptl_absorpt_coefficient_mu 4.150
_exptl_absorpt_correction_T_max 0.886
_exptl_absorpt_correction_T_min 0.682
_exptl_absorpt_correction_type multi-scan
_exptl_absorpt_process_details '(SADABS; Sheldrick, 1996)'
_exptl_crystal_colour dark-red
_exptl_crystal_density_diffrn 2.303
_exptl_crystal_density_method 'not measured'
_exptl_crystal_description plate
_exptl_crystal_F_000 1256
_exptl_crystal_size_max 0.10
_exptl_crystal_size_mid 0.07
_exptl_crystal_size_min 0.03
_refine_diff_density_max 0.724
_refine_diff_density_min -0.557
_refine_ls_extinction_method none
_refine_ls_goodness_of_fit_ref 0.992
_refine_ls_hydrogen_treatment constr
_refine_ls_matrix_type full
_refine_ls_number_parameters 201
_refine_ls_number_reflns 4403
_refine_ls_number_restraints 0
_refine_ls_restrained_S_all 0.992
_refine_ls_R_factor_all 0.0316
_refine_ls_R_factor_gt 0.0248
_refine_ls_shift/su_max 0.006
_refine_ls_shift/su_mean 0.001
_refine_ls_structure_factor_coef Fsqd
_refine_ls_weighting_details 'calc w=1/[\s^2^(Fo^2^)+(0.019P)^2^] where P=(Fo^2^+2Fc^2^)/3'
_refine_ls_weighting_scheme calc
_refine_ls_wR_factor_gt 0.0487
_refine_ls_wR_factor_ref 0.0511
_reflns_number_gt 3764
_reflns_number_total 4403
_reflns_threshold_expression I>2\s(I)
_cod_data_source_file tk2544.cif
_cod_data_source_block I
_cod_depositor_comments
;
The following automatic conversions were performed:
'_symmetry_cell_setting' value 'Monoclinic' changed to 'monoclinic'
according to '/home/saulius/struct/CIF-dictionaries/cif_core.dic'
dictionary named 'cif_core.dic' version 2.4.1 from 2010-06-29.

Automatic conversion script
Id: cif_fix_enum 1527 2010-12-29 10:47:43Z saulius 

The following automatic conversions were performed:

'_symmetry_cell_setting' value 'Monoclinic' changed to 'monoclinic'
according to /home/saulius/struct/CIF-dictionaries/cif_core.dic
dictionary named 'cif_core.dic' version 2.4.1 from 2010-06-29.

Automatic conversion script
Id: cif_fix_values 1715 2011-07-08 13:25:40Z adriana 
;
_cod_original_sg_symbol_H-M 'P 21/n'
_cod_database_code 2224029
_cod_database_fobs_code 2224029

loop_
_symmetry_equiv_pos_as_xyz
'x, y, z'
'-x+1/2, y+1/2, -z+1/2'
'-x, -y, -z'
'x-1/2, -y-1/2, z-1/2'

loop_
_atom_site_type_symbol
_atom_site_label
_atom_site_fract_x
_atom_site_fract_y
_atom_site_fract_z
_atom_site_U_iso_or_equiv
_atom_site_adp_type
_atom_site_calc_flag
_atom_site_refinement_flags
_atom_site_occupancy
_atom_site_disorder_assembly
_atom_site_disorder_group
I I2 -0.12578(3) 0.013561(12) 0.111820(14) 0.01793(6) Uani d . 1 . .
I I1 -0.15011(3) -0.203405(12) 0.164968(14) 0.01569(6) Uani d . 1 . .
C C9 0.6068(4) 0.19937(18) 0.7771(2) 0.0152(7) Uani d . 1 . .
C C1 -0.0462(4) -0.11760(18) 0.2570(2) 0.0149(7) Uani d . 1 . .
C C6 0.4087(4) 0.01803(18) 0.6428(2) 0.0136(6) Uani d . 1 . .
C C4 0.2274(4) -0.04697(17) 0.4954(2) 0.0120(6) Uani d . 1 . .
C C8 0.6498(4) 0.14725(18) 0.8460(2) 0.0154(7) Uani d . 1 . .
C C2 -0.0379(4) -0.04383(18) 0.2381(2) 0.0143(7) Uani d . 1 . .
C C3 0.1281(4) -0.06019(17) 0.4091(2) 0.0123(6) Uani d . 1 . .
C C7 0.4882(4) 0.07062(18) 0.7018(2) 0.0142(7) Uani d . 1 . .
C C5 0.2707(4) -0.10758(18) 0.5631(2) 0.0142(6) Uani d . 1 . .
S S6 0.49464(10) 0.16647(5) 0.66722(6) 0.01662(17) Uani d . 1 . .
S S4 0.30314(10) 0.04434(4) 0.52857(5) 0.01454(16) Uani d . 1 . .
S S2 0.06947(10) 0.01342(4) 0.32957(5) 0.01350(16) Uani d . 1 . .
S S7 0.75758(11) 0.16499(5) 0.96192(6) 0.02020(18) Uani d . 1 . .
S S5 0.59033(10) 0.05246(5) 0.81921(6) 0.01688(17) Uani d . 1 . .
S S3 0.39758(10) -0.07854(5) 0.67194(6) 0.01666(17) Uani d . 1 . .
S S1 0.05054(10) -0.14886(4) 0.36963(6) 0.01449(17) Uani d . 1 . .
S S8 0.63332(11) 0.29739(5) 0.79188(6) 0.02255(19) Uani d . 1 . .
O O1 0.2235(3) -0.17383(12) 0.54846(15) 0.0180(5) Uani d . 1 . .
C C11 0.7178(5) 0.3241(2) 0.6839(3) 0.0263(8) Uani d . 1 . .
H H13A 0.8305 0.2994 0.6825 0.039 Uiso calc R 1 . .
H H13B 0.7326 0.3792 0.6825 0.039 Uiso calc R 1 . .
H H13C 0.6362 0.3081 0.6280 0.039 Uiso calc R 1 . .
C C10 0.5747(5) 0.1720(2) 1.0279(2) 0.0303(9) Uani d . 1 . .
H H12A 0.5026 0.2156 1.0045 0.045 Uiso calc R 1 . .
H H12B 0.6174 0.1787 1.0960 0.045 Uiso calc R 1 . .
H H12C 0.5051 0.1256 1.0187 0.045 Uiso calc R 1 . .

loop_
_atom_site_aniso_label
_atom_site_aniso_U_11
_atom_site_aniso_U_22
_atom_site_aniso_U_33
_atom_site_aniso_U_12
_atom_site_aniso_U_13
_atom_site_aniso_U_23
I2 0.01932(12) 0.02057(12) 0.01307(11) 0.00006(9) -0.00063(8) 0.00219(8)
I1 0.01529(11) 0.01492(11) 0.01614(11) -0.00063(8) -0.00027(8) -0.00382(8)
C9 0.0150(16) 0.0153(17) 0.0153(16) -0.0013(13) 0.0020(12) -0.0021(13)
C1 0.0128(15) 0.0164(17) 0.0153(16) -0.0002(13) 0.0014(12) -0.0051(13)
C6 0.0140(15) 0.0145(17) 0.0117(15) 0.0028(13) -0.0003(12) 0.0016(12)
C4 0.0151(15) 0.0091(16) 0.0122(15) 0.0011(12) 0.0028(12) -0.0019(12)
C8 0.0142(16) 0.0163(17) 0.0156(17) -0.0025(13) 0.0019(13) -0.0050(13)
C2 0.0120(15) 0.0183(18) 0.0118(16) -0.0014(13) -0.0016(12) 0.0003(13)
C3 0.0119(15) 0.0114(16) 0.0141(16) 0.0013(12) 0.0038(12) 0.0009(12)
C7 0.0119(15) 0.0174(17) 0.0136(16) -0.0007(12) 0.0029(12) -0.0011(13)
C5 0.0103(15) 0.0164(17) 0.0165(16) 0.0033(12) 0.0037(12) 0.0009(13)
S6 0.0201(4) 0.0142(4) 0.0148(4) -0.0009(3) 0.0000(3) -0.0002(3)
S4 0.0172(4) 0.0111(4) 0.0143(4) -0.0004(3) -0.0011(3) -0.0005(3)
S2 0.0170(4) 0.0104(4) 0.0123(4) -0.0004(3) -0.0005(3) 0.0008(3)
S7 0.0217(4) 0.0225(5) 0.0151(4) -0.0016(4) -0.0021(3) -0.0028(3)
S5 0.0198(4) 0.0152(4) 0.0149(4) -0.0016(3) -0.0003(3) -0.0011(3)
S3 0.0206(4) 0.0137(4) 0.0143(4) -0.0007(3) -0.0023(3) 0.0011(3)
S1 0.0175(4) 0.0101(4) 0.0150(4) 0.0002(3) -0.0009(3) -0.0004(3)
S8 0.0317(5) 0.0141(4) 0.0218(5) -0.0030(4) 0.0036(4) -0.0037(3)
O1 0.0220(12) 0.0136(12) 0.0170(12) -0.0005(10) -0.0016(9) 0.0008(9)
C11 0.032(2) 0.0164(19) 0.031(2) -0.0020(15) 0.0087(16) 0.0030(15)
C10 0.036(2) 0.036(2) 0.0183(19) 0.0172(18) 0.0010(15) -0.0053(16)

loop_
_atom_type_symbol
_atom_type_description
_atom_type_scat_dispersion_real
_atom_type_scat_dispersion_imag
_atom_type_scat_source
C C 0.0033 0.0016 'International Tables Vol C Tables 4.2.6.8 and 6.1.1.4'
H H 0.0000 0.0000 'International Tables Vol C Tables 4.2.6.8 and 6.1.1.4'
O O 0.0106 0.0060 'International Tables Vol C Tables 4.2.6.8 and 6.1.1.4'
S S 0.1246 0.1234 'International Tables Vol C Tables 4.2.6.8 and 6.1.1.4'
I I -0.4742 1.8119 'International Tables Vol C Tables 4.2.6.8 and 6.1.1.4'

loop_
_geom_angle_atom_site_label_1
_geom_angle_atom_site_label_2
_geom_angle_atom_site_label_3
_geom_angle_site_symmetry_1
_geom_angle_site_symmetry_3
_geom_angle
_geom_angle_publ_flag
C8 C9 S8 . . 125.2(2) ?
C8 C9 S6 . . 116.8(2) ?
S8 C9 S6 . . 117.69(18) ?
C2 C1 S1 . . 117.6(2) ?
C2 C1 I1 . . 127.7(2) ?
S1 C1 I1 . . 114.61(17) ?
C7 C6 S3 . . 124.1(2) ?
C7 C6 S4 . . 120.0(2) ?
S3 C6 S4 . . 115.91(17) ?
C3 C4 C5 . . 120.9(3) ?
C3 C4 S4 . . 121.3(2) ?
C5 C4 S4 . . 117.8(2) ?
C9 C8 S7 . . 126.0(3) ?
C9 C8 S5 . . 117.6(2) ?
S7 C8 S5 . . 116.41(18) ?
C1 C2 S2 . . 116.5(2) ?
C1 C2 I2 . . 128.9(2) ?
S2 C2 I2 . . 114.47(17) ?
C4 C3 S2 . . 120.8(2) ?
C4 C3 S1 . . 124.4(2) ?
S2 C3 S1 . . 114.77(16) ?
C6 C7 S6 . . 121.5(2) ?
C6 C7 S5 . . 124.4(3) ?
S6 C7 S5 . . 114.10(17) ?
O1 C5 C4 . . 123.8(3) ?
O1 C5 S3 . . 122.1(2) ?
C4 C5 S3 . . 114.0(2) ?
C7 S6 C9 . . 95.85(15) ?
C4 S4 C6 . . 95.57(15) ?
C3 S2 C2 . . 95.67(15) ?
C8 S7 C10 . . 100.80(15) ?
C8 S5 C7 . . 95.65(15) ?
C6 S3 C5 . . 96.70(15) ?
C3 S1 C1 . . 95.27(14) ?
C9 S8 C11 . . 101.97(16) ?
S8 C11 H13A . . 109.5 ?
S8 C11 H13B . . 109.5 ?
H13A C11 H13B . . 109.5 ?
S8 C11 H13C . . 109.5 ?
H13A C11 H13C . . 109.5 ?
H13B C11 H13C . . 109.5 ?
S7 C10 H12A . . 109.5 ?
S7 C10 H12B . . 109.5 ?
H12A C10 H12B . . 109.5 ?
S7 C10 H12C . . 109.5 ?
H12A C10 H12C . . 109.5 ?
H12B C10 H12C . . 109.5 ?

loop_
_geom_bond_atom_site_label_1
_geom_bond_atom_site_label_2
_geom_bond_site_symmetry_2
_geom_bond_distance
_geom_bond_publ_flag
I2 C2 . 2.080(3) ?
I1 C1 . 2.082(3) ?
C9 C8 . 1.347(4) ?
C9 S8 . 1.751(3) ?
C9 S6 . 1.766(3) ?
C1 C2 . 1.333(4) ?
C1 S1 . 1.749(3) ?
C6 C7 . 1.338(4) ?
C6 S3 . 1.759(3) ?
C6 S4 . 1.765(3) ?
C4 C3 . 1.366(4) ?
C4 C5 . 1.442(4) ?
C4 S4 . 1.756(3) ?
C8 S7 . 1.757(3) ?
C8 S5 . 1.763(3) ?
C2 S2 . 1.755(3) ?
C3 S2 . 1.736(3) ?
C3 S1 . 1.740(3) ?
C7 S6 . 1.764(3) ?
C7 S5 . 1.763(3) ?
C5 O1 . 1.234(4) ?
C5 S3 . 1.780(3) ?
S7 C10 . 1.810(4) ?
S8 C11 . 1.807(4) ?
C11 H13A . 0.9800 ?
C11 H13B . 0.9800 ?
C11 H13C . 0.9800 ?
C10 H12A . 0.9800 ?
C10 H12B . 0.9800 ?
C10 H12C . 0.9800 ?

loop_
_cod_related_entry_id
_cod_related_entry_database
_cod_related_entry_code
1 ChemSpider 24743470
